data_4065890
loop_
_publ_author_name
'Tomson, Neil C.'
'Arnold, John'
'Bergman, Robert G.'

_publ_section_title
;
 Halo, Alkyl, Aryl, and Bis(imido) Complexes of Niobium Supported by the
 beta-Diketiminato Ligand.
;
_journal_issue 13
_journal_name_full Organometallics
_journal_page_first 2926
_journal_page_last 2942
_journal_paper_doi 10.1021/om1001827
_journal_volume 29
_journal_year 2010
_chemical_formula_moiety 'C40 H57 Cl N3 Nb'
_chemical_formula_sum 'C40 H57 Cl N3 Nb'
_chemical_formula_weight 708.25
_chemical_name_systematic
; 
 ? 
;
_space_group_IT_number 19
_symmetry_cell_setting orthorhombic
_symmetry_space_group_name_Hall 'P 2ac 2ab'
_symmetry_space_group_name_H-M 'P 21 21 21'
_atom_sites_solution_hydrogens geom
_atom_sites_solution_primary direct
_atom_sites_solution_secondary difmap
_audit_creation_method SHELXL-97
_cell_angle_alpha 90.00
_cell_angle_beta 90.00
_cell_angle_gamma 90.00
_cell_formula_units_Z 4
_cell_length_a 13.757(2)
_cell_length_b 16.524(3)
_cell_length_c 17.039(3)
_cell_measurement_reflns_used 3462
_cell_measurement_temperature 122(2)
_cell_measurement_theta_max 44.787
_cell_measurement_theta_min 6.848
_cell_volume 3873.3(11)
_computing_cell_refinement 'Bruker SAINT v7.07'
_computing_data_collection 'Bruker SMART v5.054d'
_computing_data_reduction 'Bruker SAINT v7.07'
_computing_molecular_graphics 'Bruker-AXS XP v.6'
_computing_publication_material 'Bruker-AXS XP v.6'
_computing_structure_refinement 'SHELXL-97 (Sheldrick, 2008)'
_computing_structure_solution 'SHELXS-97 (Sheldrick, 2008)'
_diffrn_ambient_temperature 122(2)
_diffrn_measured_fraction_theta_full 0.992
_diffrn_measured_fraction_theta_max 0.992
_diffrn_measurement_device_type 'SMART 1000'
_diffrn_measurement_method '\w scans'
_diffrn_radiation_monochromator graphite
_diffrn_radiation_source 'fine-focus sealed tube'
_diffrn_radiation_type MoK\a
_diffrn_radiation_wavelength 0.71073
_diffrn_reflns_av_R_equivalents 0.0626
_diffrn_reflns_av_sigmaI/netI 0.1235
_diffrn_reflns_limit_h_max 16
_diffrn_reflns_limit_h_min -14
_diffrn_reflns_limit_k_max 19
_diffrn_reflns_limit_k_min -19
_diffrn_reflns_limit_l_max 16
_diffrn_reflns_limit_l_min -20
_diffrn_reflns_number 17262
_diffrn_reflns_theta_full 24.70
_diffrn_reflns_theta_max 24.70
_diffrn_reflns_theta_min 3.42
_exptl_absorpt_coefficient_mu 0.409
_exptl_absorpt_correction_T_max 1
_exptl_absorpt_correction_T_min 0.870265
_exptl_absorpt_correction_type empirical
_exptl_absorpt_process_details 'Blessing, 1995'
_exptl_crystal_colour orange
_exptl_crystal_density_diffrn 1.215
_exptl_crystal_density_method 'not measured'
_exptl_crystal_description block
_exptl_crystal_F_000 1504
_exptl_crystal_size_max 0.25
_exptl_crystal_size_mid 0.23
_exptl_crystal_size_min 0.13
_refine_diff_density_max 1.261
_refine_diff_density_min -0.298
_refine_diff_density_rms 0.071
_refine_ls_abs_structure_details 'Flack H D (1983), Acta Cryst. A39, 876-881'
_refine_ls_abs_structure_Flack 0.53(5)
_refine_ls_extinction_method none
_refine_ls_goodness_of_fit_ref 0.969
_refine_ls_hydrogen_treatment mixed
_refine_ls_matrix_type full
_refine_ls_number_parameters 407
_refine_ls_number_reflns 6488
_refine_ls_number_restraints 0
_refine_ls_restrained_S_all 0.969
_refine_ls_R_factor_all 0.0617
_refine_ls_R_factor_gt 0.0473
_refine_ls_shift/su_max 0.003
_refine_ls_shift/su_mean 0.000
_refine_ls_structure_factor_coef Fsqd
_refine_ls_weighting_details 'calc w=1/[\s^2^(Fo^2^)+(0.0000P)^2^+0.0000P] where P=(Fo^2^+2Fc^2^)/3'
_refine_ls_weighting_scheme calc
_refine_ls_wR_factor_gt 0.1137
_refine_ls_wR_factor_ref 0.1239
_reflns_number_gt 5497
_reflns_number_total 6488
_reflns_threshold_expression >2sigma(I)
_cod_data_source_file om1001827_si_002.cif
_cod_data_source_block (BDI)Cl(ptol)Nb(NtBu)
_cod_original_sg_symbol_H-M 'P 2(1) 2(1) 2(1)'
_cod_database_code 4065890

loop_
_symmetry_equiv_pos_as_xyz
'x, y, z'
'-x+1/2, -y, z+1/2'
'-x, y+1/2, -z+1/2'
'x+1/2, -y+1/2, -z'

loop_
_atom_site_label
_atom_site_type_symbol
_atom_site_fract_x
_atom_site_fract_y
_atom_site_fract_z
_atom_site_U_iso_or_equiv
_atom_site_adp_type
_atom_site_occupancy
_atom_site_symmetry_multiplicity
_atom_site_calc_flag
_atom_site_refinement_flags
Nb1 Nb 0.66492(3) 0.89493(2) 0.20581(2) 0.02253(13) Uani 1 1 d .
Cl1 Cl 0.60690(8) 0.99224(6) 0.30081(8) 0.0322(3) Uani 1 1 d .
N1 N 0.7754(3) 0.9482(2) 0.1993(3) 0.0285(9) Uani 1 1 d .
N2 N 0.7186(3) 0.7845(2) 0.1606(2) 0.0240(9) Uani 1 1 d .
N3 N 0.5591(3) 0.8089(2) 0.2727(2) 0.0266(9) Uani 1 1 d .
C1 C 0.8571(3) 1.0020(3) 0.2160(3) 0.0356(12) Uani 1 1 d .
C2 C 0.8258(4) 1.0880(3) 0.1953(4) 0.0532(15) Uani 1 1 d .
H2A H 0.8122 1.0914 0.1390 0.080 Uiso 1 1 calc R
H2B H 0.8781 1.1259 0.2088 0.080 Uiso 1 1 calc R
H2C H 0.7671 1.1020 0.2249 0.080 Uiso 1 1 calc R
C3 C 0.8790(4) 0.9967(4) 0.3047(4) 0.0538(16) Uani 1 1 d .
H3A H 0.8993 0.9415 0.3179 0.081 Uiso 1 1 calc R
H3B H 0.8204 1.0106 0.3345 0.081 Uiso 1 1 calc R
H3C H 0.9312 1.0347 0.3180 0.081 Uiso 1 1 calc R
C4 C 0.9447(4) 0.9759(4) 0.1676(4) 0.0584(18) Uani 1 1 d .
H4A H 0.9290 0.9797 0.1117 0.088 Uiso 1 1 calc R
H4B H 0.9617 0.9199 0.1807 0.088 Uiso 1 1 calc R
H4C H 1.0000 1.0114 0.1795 0.088 Uiso 1 1 calc R
C5 C 0.5890(3) 0.9400(3) 0.1049(3) 0.0258(11) Uani 1 1 d .
C6 C 0.5957(3) 1.0178(3) 0.0745(3) 0.0282(11) Uani 1 1 d .
H6A H 0.6429 1.0539 0.0952 0.034 Uiso 1 1 calc R
C7 C 0.5349(3) 1.0442(3) 0.0143(3) 0.0313(11) Uani 1 1 d .
H7A H 0.5417 1.0976 -0.0056 0.038 Uiso 1 1 calc R
C8 C 0.4645(3) 0.9935(3) -0.0169(3) 0.0301(11) Uani 1 1 d .
C9 C 0.4565(4) 0.9163(3) 0.0132(3) 0.0387(13) Uani 1 1 d .
H9A H 0.4088 0.8806 -0.0074 0.046 Uiso 1 1 calc R
C10 C 0.5170(3) 0.8901(3) 0.0730(3) 0.0326(11) Uani 1 1 d .
H10A H 0.5093 0.8368 0.0929 0.039 Uiso 1 1 calc R
C11 C 0.3959(4) 1.0231(3) -0.0794(4) 0.0438(14) Uani 1 1 d .
H11A H 0.4121 1.0791 -0.0931 0.066 Uiso 1 1 calc R
H11B H 0.3290 1.0207 -0.0596 0.066 Uiso 1 1 calc R
H11C H 0.4019 0.9887 -0.1260 0.066 Uiso 1 1 calc R
C12 C 0.8209(3) 0.7806(3) 0.1354(3) 0.0260(10) Uani 1 1 d .
C13 C 0.8478(3) 0.8018(3) 0.0591(3) 0.0281(11) Uani 1 1 d .
C14 C 0.9465(4) 0.7966(3) 0.0390(3) 0.0360(12) Uani 1 1 d .
H14A H 0.9667 0.8120 -0.0122 0.043 Uiso 1 1 calc R
C15 C 1.0144(4) 0.7696(3) 0.0919(4) 0.0436(14) Uani 1 1 d .
H15A H 1.0806 0.7651 0.0768 0.052 Uiso 1 1 calc R
C16 C 0.9863(4) 0.7491(4) 0.1673(3) 0.0424(14) Uani 1 1 d .
H16A H 1.0339 0.7306 0.2035 0.051 Uiso 1 1 calc R
C17 C 0.8896(3) 0.7549(3) 0.1914(3) 0.0343(12) Uani 1 1 d .
C18 C 0.7776(3) 0.8351(3) -0.0026(3) 0.0310(12) Uani 1 1 d .
H18A H 0.7100 0.8263 0.0172 0.037 Uiso 1 1 calc R
C19 C 0.7922(4) 0.9264(3) -0.0135(3) 0.0435(14) Uani 1 1 d .
H19A H 0.7859 0.9536 0.0374 0.065 Uiso 1 1 calc R
H19B H 0.7428 0.9473 -0.0497 0.065 Uiso 1 1 calc R
H19C H 0.8570 0.9366 -0.0351 0.065 Uiso 1 1 calc R
C20 C 0.7870(4) 0.7903(4) -0.0824(3) 0.0448(14) Uani 1 1 d .
H20A H 0.7774 0.7321 -0.0744 0.067 Uiso 1 1 calc R
H20B H 0.8519 0.7998 -0.1043 0.067 Uiso 1 1 calc R
H20C H 0.7378 0.8108 -0.1189 0.067 Uiso 1 1 calc R
C21 C 0.8620(4) 0.7343(4) 0.2742(3) 0.0454(15) Uani 1 1 d .
H21A H 0.8046 0.7683 0.2885 0.054 Uiso 1 1 calc R
C22 C 0.9420(5) 0.7524(4) 0.3328(3) 0.0562(17) Uani 1 1 d .
H22A H 0.9622 0.8090 0.3275 0.084 Uiso 1 1 calc R
H22B H 0.9977 0.7169 0.3227 0.084 Uiso 1 1 calc R
H22C H 0.9178 0.7430 0.3861 0.084 Uiso 1 1 calc R
C23 C 0.8325(5) 0.6468(4) 0.2832(4) 0.072(2) Uani 1 1 d .
H23A H 0.7806 0.6342 0.2457 0.108 Uiso 1 1 calc R
H23B H 0.8090 0.6375 0.3367 0.108 Uiso 1 1 calc R
H23C H 0.8886 0.6119 0.2729 0.108 Uiso 1 1 calc R
C24 C 0.7022(4) 0.6540(3) 0.0878(3) 0.0378(13) Uani 1 1 d .
H24A H 0.6558 0.6091 0.0839 0.057 Uiso 1 1 calc R
H24B H 0.7651 0.6333 0.1058 0.057 Uiso 1 1 calc R
H24C H 0.7100 0.6794 0.0363 0.057 Uiso 1 1 calc R
C25 C 0.6645(4) 0.7160(3) 0.1460(3) 0.0266(10) Uani 1 1 d .
C26 C 0.5789(3) 0.6983(3) 0.1825(3) 0.0266(11) Uani 1 1 d .
H26A H 0.5434 0.6546 0.1605 0.032 Uiso 1 1 calc R
C27 C 0.5358(3) 0.7354(3) 0.2478(3) 0.0261(11) Uani 1 1 d .
C28 C 0.4614(4) 0.6855(3) 0.2908(4) 0.0403(12) Uani 1 1 d .
H28A H 0.4357 0.7167 0.3351 0.060 Uiso 1 1 calc R
H28B H 0.4919 0.6358 0.3102 0.060 Uiso 1 1 calc R
H28C H 0.4082 0.6716 0.2550 0.060 Uiso 1 1 calc R
C29 C 0.5093(3) 0.8368(3) 0.3430(3) 0.0289(11) Uani 1 1 d .
C30 C 0.4171(4) 0.8727(3) 0.3364(3) 0.0363(13) Uani 1 1 d .
C31 C 0.3759(4) 0.9035(4) 0.4050(3) 0.0464(14) Uani 1 1 d .
H31A H 0.3129 0.9270 0.4023 0.056 Uiso 1 1 calc R
C32 C 0.4225(4) 0.9012(4) 0.4760(3) 0.0506(15) Uani 1 1 d .
H32A H 0.3936 0.9248 0.5211 0.061 Uiso 1 1 calc R
C33 C 0.5124(4) 0.8639(3) 0.4810(3) 0.0451(14) Uani 1 1 d .
H33A H 0.5438 0.8603 0.5305 0.054 Uiso 1 1 calc R
C34 C 0.5579(4) 0.8313(3) 0.4148(3) 0.0307(11) Uani 1 1 d .
C35 C 0.3627(4) 0.8790(3) 0.2592(3) 0.0441(15) Uani 1 1 d .
H35A H 0.4009 0.8492 0.2185 0.053 Uiso 1 1 calc R
C36 C 0.3516(5) 0.9661(4) 0.2321(4) 0.0645(19) Uani 1 1 d .
H36A H 0.4158 0.9916 0.2288 0.097 Uiso 1 1 calc R
H36B H 0.3112 0.9959 0.2697 0.097 Uiso 1 1 calc R
H36C H 0.3207 0.9671 0.1803 0.097 Uiso 1 1 calc R
C37 C 0.2595(4) 0.8387(4) 0.2646(4) 0.0616(18) Uani 1 1 d .
H37A H 0.2264 0.8438 0.2139 0.092 Uiso 1 1 calc R
H37B H 0.2212 0.8659 0.3052 0.092 Uiso 1 1 calc R
H37C H 0.2666 0.7813 0.2779 0.092 Uiso 1 1 calc R
C38 C 0.6578(4) 0.7915(3) 0.4221(3) 0.0353(11) Uani 1 1 d .
H38A H 0.6801 0.7770 0.3680 0.042 Uiso 1 1 calc R
C39 C 0.7311(5) 0.8490(4) 0.4564(5) 0.068(2) Uani 1 1 d .
H39A H 0.7943 0.8219 0.4603 0.102 Uiso 1 1 calc R
H39B H 0.7097 0.8659 0.5087 0.102 Uiso 1 1 calc R
H39C H 0.7369 0.8966 0.4224 0.102 Uiso 1 1 calc R
C40 C 0.6546(6) 0.7142(5) 0.4702(7) 0.118(4) Uani 1 1 d .
H40A H 0.7200 0.6909 0.4732 0.177 Uiso 1 1 calc R
H40B H 0.6106 0.6754 0.4451 0.177 Uiso 1 1 calc R
H40C H 0.6312 0.7264 0.5232 0.177 Uiso 1 1 calc R

loop_
_atom_site_aniso_label
_atom_site_aniso_U_11
_atom_site_aniso_U_22
_atom_site_aniso_U_33
_atom_site_aniso_U_23
_atom_site_aniso_U_13
_atom_site_aniso_U_12
Nb1 0.0236(2) 0.0217(2) 0.0223(2) -0.00016(18) 0.00011(18) 0.00010(16)
Cl1 0.0420(6) 0.0241(6) 0.0304(7) -0.0040(6) 0.0060(6) -0.0011(5)
N1 0.033(2) 0.026(2) 0.026(2) 0.0017(19) -0.001(2) 0.0013(16)
N2 0.023(2) 0.023(2) 0.026(2) 0.0012(17) 0.0008(17) 0.0020(16)
N3 0.025(2) 0.025(2) 0.030(2) -0.0050(17) 0.0072(17) -0.0026(15)
C1 0.027(3) 0.039(3) 0.040(3) -0.003(3) -0.003(2) -0.010(2)
C2 0.051(3) 0.039(3) 0.069(4) 0.008(3) -0.013(3) -0.014(3)
C3 0.046(3) 0.074(4) 0.041(4) 0.001(3) -0.014(3) -0.016(3)
C4 0.036(3) 0.071(4) 0.068(5) -0.019(4) 0.017(3) -0.017(3)
C5 0.024(2) 0.030(3) 0.023(3) -0.003(2) 0.001(2) 0.0065(19)
C6 0.027(3) 0.026(3) 0.031(3) 0.002(2) -0.001(2) -0.004(2)
C7 0.034(3) 0.027(3) 0.033(3) 0.005(2) -0.001(2) 0.003(2)
C8 0.029(3) 0.026(3) 0.036(3) -0.001(2) -0.005(2) 0.007(2)
C9 0.032(3) 0.043(3) 0.042(3) -0.007(3) -0.013(2) 0.002(2)
C10 0.039(3) 0.028(3) 0.032(3) -0.004(2) -0.001(2) -0.002(2)
C11 0.040(3) 0.046(3) 0.045(4) 0.007(3) -0.013(3) 0.000(3)
C12 0.022(2) 0.023(2) 0.032(3) -0.001(2) 0.003(2) 0.0021(19)
C13 0.027(3) 0.027(2) 0.031(3) -0.007(2) 0.001(2) 0.000(2)
C14 0.030(3) 0.044(3) 0.034(3) -0.007(2) 0.007(2) -0.001(2)
C15 0.026(3) 0.050(3) 0.054(4) -0.007(3) 0.003(3) 0.008(2)
C16 0.028(3) 0.058(4) 0.042(3) 0.002(3) -0.004(2) 0.014(3)
C17 0.026(3) 0.037(3) 0.040(4) 0.004(2) 0.000(2) 0.011(2)
C18 0.022(3) 0.043(3) 0.029(3) -0.005(2) 0.000(2) 0.002(2)
C19 0.051(3) 0.048(3) 0.031(3) 0.008(3) 0.004(3) 0.005(3)
C20 0.037(3) 0.068(4) 0.029(3) -0.003(3) 0.003(3) -0.003(3)
C21 0.036(3) 0.062(4) 0.038(4) 0.011(3) 0.001(2) 0.019(3)
C22 0.074(4) 0.063(4) 0.032(3) 0.005(3) -0.005(3) 0.031(3)
C23 0.075(4) 0.076(4) 0.065(5) 0.039(4) -0.012(4) -0.009(4)
C24 0.043(3) 0.027(3) 0.043(3) -0.007(2) 0.010(3) -0.001(2)
C25 0.030(2) 0.026(2) 0.023(3) 0.0004(19) 0.002(2) 0.008(2)
C26 0.027(2) 0.023(2) 0.029(3) 0.0012(19) 0.001(2) -0.0014(19)
C27 0.025(3) 0.021(2) 0.032(3) 0.000(2) 0.001(2) -0.0019(19)
C28 0.040(3) 0.037(3) 0.044(3) -0.004(3) 0.015(3) -0.008(2)
C29 0.030(3) 0.026(2) 0.030(3) -0.004(2) 0.010(2) -0.003(2)
C30 0.029(3) 0.039(3) 0.041(3) -0.004(2) 0.006(2) 0.000(2)
C31 0.034(3) 0.053(4) 0.052(4) -0.014(3) 0.011(3) 0.003(3)
C32 0.048(3) 0.064(4) 0.040(3) -0.017(3) 0.018(3) -0.002(3)
C33 0.056(4) 0.045(3) 0.034(3) -0.005(3) 0.006(3) -0.004(3)
C34 0.037(3) 0.028(3) 0.027(3) -0.001(2) 0.014(2) -0.007(2)
C35 0.034(3) 0.052(4) 0.046(3) -0.016(3) 0.004(2) 0.007(2)
C36 0.063(4) 0.064(4) 0.067(5) 0.000(3) -0.017(4) 0.025(3)
C37 0.034(3) 0.083(5) 0.068(5) -0.023(4) 0.002(3) -0.004(3)
C38 0.046(3) 0.038(3) 0.023(3) 0.005(2) -0.006(3) 0.001(3)
C39 0.041(4) 0.065(4) 0.099(6) -0.021(4) -0.013(4) 0.004(3)
C40 0.073(5) 0.060(5) 0.221(12) 0.069(6) -0.018(7) -0.006(4)

loop_
_atom_type_symbol
_atom_type_description
_atom_type_scat_dispersion_real
_atom_type_scat_dispersion_imag
_atom_type_scat_source
C C 0.0033 0.0016 'International Tables Vol C Tables 4.2.6.8 and 6.1.1.4'
H H 0.0000 0.0000 'International Tables Vol C Tables 4.2.6.8 and 6.1.1.4'
N N 0.0061 0.0033 'International Tables Vol C Tables 4.2.6.8 and 6.1.1.4'
Cl Cl 0.1484 0.1585 'International Tables Vol C Tables 4.2.6.8 and 6.1.1.4'
Nb Nb -2.0727 0.6215 'International Tables Vol C Tables 4.2.6.8 and 6.1.1.4'

loop_
_geom_angle_atom_site_label_1
_geom_angle_atom_site_label_2
_geom_angle_atom_site_label_3
_geom_angle
N1 Nb1 N2 96.12(15)
N1 Nb1 C5 101.31(19)
N2 Nb1 C5 100.23(16)
N1 Nb1 N3 151.03(17)
N2 Nb1 N3 82.56(13)
C5 Nb1 N3 107.42(16)
N1 Nb1 Cl1 89.71(13)
N2 Nb1 Cl1 159.03(11)
C5 Nb1 Cl1 98.34(13)
N3 Nb1 Cl1 82.64(9)
C1 N1 Nb1 163.0(4)
C25 N2 C12 115.4(4)
C25 N2 Nb1 125.9(3)
C12 N2 Nb1 118.5(3)
C27 N3 C29 116.1(4)
C27 N3 Nb1 123.5(3)
C29 N3 Nb1 120.2(3)
N1 C1 C4 109.3(4)
N1 C1 C2 107.8(4)
C4 C1 C2 111.3(5)
N1 C1 C3 107.8(4)
C4 C1 C3 111.0(5)
C2 C1 C3 109.5(5)
C1 C2 H2A 109.5
C1 C2 H2B 109.5
H2A C2 H2B 109.5
C1 C2 H2C 109.5
H2A C2 H2C 109.5
H2B C2 H2C 109.5
C1 C3 H3A 109.5
C1 C3 H3B 109.5
H3A C3 H3B 109.5
C1 C3 H3C 109.5
H3A C3 H3C 109.5
H3B C3 H3C 109.5
C1 C4 H4A 109.5
C1 C4 H4B 109.5
H4A C4 H4B 109.5
C1 C4 H4C 109.5
H4A C4 H4C 109.5
H4B C4 H4C 109.5
C6 C5 C10 116.5(4)
C6 C5 Nb1 126.0(4)
C10 C5 Nb1 116.9(3)
C5 C6 C7 121.7(4)
C5 C6 H6A 119.2
C7 C6 H6A 119.2
C8 C7 C6 120.7(4)
C8 C7 H7A 119.6
C6 C7 H7A 119.6
C9 C8 C7 118.2(4)
C9 C8 C11 120.9(5)
C7 C8 C11 120.8(4)
C8 C9 C10 121.0(5)
C8 C9 H9A 119.5
C10 C9 H9A 119.5
C9 C10 C5 121.8(5)
C9 C10 H10A 119.1
C5 C10 H10A 119.1
C8 C11 H11A 109.5
C8 C11 H11B 109.5
H11A C11 H11B 109.5
C8 C11 H11C 109.5
H11A C11 H11C 109.5
H11B C11 H11C 109.5
C13 C12 C17 121.9(4)
C13 C12 N2 120.9(4)
C17 C12 N2 117.2(4)
C12 C13 C14 117.9(5)
C12 C13 C18 124.3(4)
C14 C13 C18 117.7(4)
C15 C14 C13 121.2(5)
C15 C14 H14A 119.4
C13 C14 H14A 119.4
C14 C15 C16 120.0(5)
C14 C15 H15A 120.0
C16 C15 H15A 120.0
C15 C16 C17 121.4(5)
C15 C16 H16A 119.3
C17 C16 H16A 119.3
C16 C17 C12 117.6(5)
C16 C17 C21 120.1(5)
C12 C17 C21 122.4(4)
C13 C18 C19 110.8(4)
C13 C18 C20 112.2(4)
C19 C18 C20 110.6(4)
C13 C18 H18A 107.7
C19 C18 H18A 107.7
C20 C18 H18A 107.7
C18 C19 H19A 109.5
C18 C19 H19B 109.5
H19A C19 H19B 109.5
C18 C19 H19C 109.5
H19A C19 H19C 109.5
H19B C19 H19C 109.5
C18 C20 H20A 109.5
C18 C20 H20B 109.5
H20A C20 H20B 109.5
C18 C20 H20C 109.5
H20A C20 H20C 109.5
H20B C20 H20C 109.5
C17 C21 C23 112.4(5)
C17 C21 C22 113.0(5)
C23 C21 C22 108.5(5)
C17 C21 H21A 107.5
C23 C21 H21A 107.5
C22 C21 H21A 107.5
C21 C22 H22A 109.5
C21 C22 H22B 109.5
H22A C22 H22B 109.5
C21 C22 H22C 109.5
H22A C22 H22C 109.5
H22B C22 H22C 109.5
C21 C23 H23A 109.5
C21 C23 H23B 109.5
H23A C23 H23B 109.5
C21 C23 H23C 109.5
H23A C23 H23C 109.5
H23B C23 H23C 109.5
C25 C24 H24A 109.5
C25 C24 H24B 109.5
H24A C24 H24B 109.5
C25 C24 H24C 109.5
H24A C24 H24C 109.5
H24B C24 H24C 109.5
C26 C25 N2 124.1(4)
C26 C25 C24 116.7(4)
N2 C25 C24 119.2(4)
C25 C26 C27 129.4(4)
C25 C26 H26A 115.3
C27 C26 H26A 115.3
N3 C27 C26 123.5(4)
N3 C27 C28 120.7(4)
C26 C27 C28 115.8(4)
C27 C28 H28A 109.5
C27 C28 H28B 109.5
H28A C28 H28B 109.5
C27 C28 H28C 109.5
H28A C28 H28C 109.5
H28B C28 H28C 109.5
C34 C29 C30 121.9(5)
C34 C29 N3 118.4(4)
C30 C29 N3 119.6(5)
C31 C30 C29 117.0(5)
C31 C30 C35 120.0(5)
C29 C30 C35 122.9(5)
C32 C31 C30 122.6(5)
C32 C31 H31A 118.7
C30 C31 H31A 118.7
C31 C32 C33 119.0(5)
C31 C32 H32A 120.5
C33 C32 H32A 120.5
C32 C33 C34 121.5(6)
C32 C33 H33A 119.2
C34 C33 H33A 119.2
C33 C34 C29 117.9(5)
C33 C34 C38 120.3(5)
C29 C34 C38 121.9(4)
C30 C35 C36 112.2(5)
C30 C35 C37 111.6(5)
C36 C35 C37 109.2(5)
C30 C35 H35A 107.9
C36 C35 H35A 107.9
C37 C35 H35A 107.9
C35 C36 H36A 109.5
C35 C36 H36B 109.5
H36A C36 H36B 109.5
C35 C36 H36C 109.5
H36A C36 H36C 109.5
H36B C36 H36C 109.5
C35 C37 H37A 109.5
C35 C37 H37B 109.5
H37A C37 H37B 109.5
C35 C37 H37C 109.5
H37A C37 H37C 109.5
H37B C37 H37C 109.5
C39 C38 C40 110.0(6)
C39 C38 C34 111.2(4)
C40 C38 C34 112.4(5)
C39 C38 H38A 107.7
C40 C38 H38A 107.7
C34 C38 H38A 107.7
C38 C39 H39A 109.5
C38 C39 H39B 109.5
H39A C39 H39B 109.5
C38 C39 H39C 109.5
H39A C39 H39C 109.5
H39B C39 H39C 109.5
C38 C40 H40A 109.5
C38 C40 H40B 109.5
H40A C40 H40B 109.5
C38 C40 H40C 109.5
H40A C40 H40C 109.5
H40B C40 H40C 109.5

loop_
_geom_bond_atom_site_label_1
_geom_bond_atom_site_label_2
_geom_bond_distance
Nb1 N1 1.759(4)
Nb1 N2 2.114(4)
Nb1 C5 2.145(5)
Nb1 N3 2.332(4)
Nb1 Cl1 2.4172(13)
N1 C1 1.462(6)
N2 C25 1.378(6)
N2 C12 1.472(6)
N3 C27 1.326(6)
N3 C29 1.454(6)
C1 C4 1.522(7)
C1 C2 1.526(7)
C1 C3 1.544(8)
C2 H2A 0.9800
C2 H2B 0.9800
C2 H2C 0.9800
C3 H3A 0.9800
C3 H3B 0.9800
C3 H3C 0.9800
C4 H4A 0.9800
C4 H4B 0.9800
C4 H4C 0.9800
C5 C6 1.390(6)
C5 C10 1.398(7)
C6 C7 1.393(7)
C6 H6A 0.9500
C7 C8 1.386(7)
C7 H7A 0.9500
C8 C9 1.378(7)
C8 C11 1.505(7)
C9 C10 1.386(7)
C9 H9A 0.9500
C10 H10A 0.9500
C11 H11A 0.9800
C11 H11B 0.9800
C11 H11C 0.9800
C12 C13 1.397(7)
C12 C17 1.408(7)
C13 C14 1.404(7)
C13 C18 1.529(7)
C14 C15 1.372(7)
C14 H14A 0.9500
C15 C16 1.384(8)
C15 H15A 0.9500
C16 C17 1.396(7)
C16 H16A 0.9500
C17 C21 1.501(8)
C18 C19 1.534(7)
C18 C20 1.554(7)
C18 H18A 1.0000
C19 H19A 0.9800
C19 H19B 0.9800
C19 H19C 0.9800
C20 H20A 0.9800
C20 H20B 0.9800
C20 H20C 0.9800
C21 C23 1.509(9)
C21 C22 1.516(8)
C21 H21A 1.0000
C22 H22A 0.9800
C22 H22B 0.9800
C22 H22C 0.9800
C23 H23A 0.9800
C23 H23B 0.9800
C23 H23C 0.9800
C24 C25 1.517(6)
C24 H24A 0.9800
C24 H24B 0.9800
C24 H24C 0.9800
C25 C26 1.363(7)
C26 C27 1.402(6)
C26 H26A 0.9500
C27 C28 1.504(6)
C28 H28A 0.9800
C28 H28B 0.9800
C28 H28C 0.9800
C29 C34 1.398(7)
C29 C30 1.405(7)
C30 C31 1.395(7)
C30 C35 1.517(8)
C31 C32 1.370(8)
C31 H31A 0.9500
C32 C33 1.384(8)
C32 H32A 0.9500
C33 C34 1.397(7)
C33 H33A 0.9500
C34 C38 1.529(7)
C35 C36 1.520(9)
C35 C37 1.569(7)
C35 H35A 1.0000
C36 H36A 0.9800
C36 H36B 0.9800
C36 H36C 0.9800
C37 H37A 0.9800
C37 H37B 0.9800
C37 H37C 0.9800
C38 C39 1.503(8)
C38 C40 1.518(9)
C38 H38A 1.0000
C39 H39A 0.9800
C39 H39B 0.9800
C39 H39C 0.9800
C40 H40A 0.9800
C40 H40B 0.9800
C40 H40C 0.9800

loop_
_geom_torsion_atom_site_label_1
_geom_torsion_atom_site_label_2
_geom_torsion_atom_site_label_3
_geom_torsion_atom_site_label_4
_geom_torsion
N2 Nb1 N1 C1 -140.9(11)
C5 Nb1 N1 C1 117.4(11)
N3 Nb1 N1 C1 -55.2(12)
Cl1 Nb1 N1 C1 18.9(11)
N1 Nb1 N2 C25 -176.2(4)
C5 Nb1 N2 C25 -73.5(4)
N3 Nb1 N2 C25 33.0(4)
Cl1 Nb1 N2 C25 78.4(5)
N1 Nb1 N2 C12 -1.9(3)
C5 Nb1 N2 C12 100.8(3)
N3 Nb1 N2 C12 -152.7(3)
Cl1 Nb1 N2 C12 -107.3(4)
N1 Nb1 N3 C27 -113.9(4)
N2 Nb1 N3 C27 -24.7(4)
C5 Nb1 N3 C27 73.7(4)
Cl1 Nb1 N3 C27 170.2(4)
N1 Nb1 N3 C29 70.5(5)
N2 Nb1 N3 C29 159.7(3)
C5 Nb1 N3 C29 -101.9(3)
Cl1 Nb1 N3 C29 -5.4(3)
Nb1 N1 C1 C4 160.3(10)
Nb1 N1 C1 C2 -78.6(12)
Nb1 N1 C1 C3 39.5(13)
N1 Nb1 C5 C6 -33.8(4)
N2 Nb1 C5 C6 -132.2(4)
N3 Nb1 C5 C6 142.4(4)
Cl1 Nb1 C5 C6 57.6(4)
N1 Nb1 C5 C10 155.1(3)
N2 Nb1 C5 C10 56.6(4)
N3 Nb1 C5 C10 -28.7(4)
Cl1 Nb1 C5 C10 -113.6(3)
C10 C5 C6 C7 -1.1(7)
Nb1 C5 C6 C7 -172.3(4)
C5 C6 C7 C8 0.6(7)
C6 C7 C8 C9 -0.1(7)
C6 C7 C8 C11 177.3(5)
C7 C8 C9 C10 0.1(8)
C11 C8 C9 C10 -177.3(5)
C8 C9 C10 C5 -0.6(8)
C6 C5 C10 C9 1.1(7)
Nb1 C5 C10 C9 173.1(4)
C25 N2 C12 C13 87.2(5)
Nb1 N2 C12 C13 -87.7(5)
C25 N2 C12 C17 -92.9(5)
Nb1 N2 C12 C17 92.1(4)
C17 C12 C13 C14 0.2(7)
N2 C12 C13 C14 -179.9(4)
C17 C12 C13 C18 -176.0(4)
N2 C12 C13 C18 3.8(7)
C12 C13 C14 C15 1.6(7)
C18 C13 C14 C15 178.1(5)
C13 C14 C15 C16 -1.8(8)
C14 C15 C16 C17 0.1(9)
C15 C16 C17 C12 1.6(8)
C15 C16 C17 C21 -178.4(5)
C13 C12 C17 C16 -1.8(7)
N2 C12 C17 C16 178.4(5)
C13 C12 C17 C21 178.2(5)
N2 C12 C17 C21 -1.7(7)
C12 C13 C18 C19 104.6(5)
C14 C13 C18 C19 -71.7(6)
C12 C13 C18 C20 -131.3(5)
C14 C13 C18 C20 52.4(6)
C16 C17 C21 C23 -92.0(6)
C12 C17 C21 C23 88.0(6)
C16 C17 C21 C22 31.2(7)
C12 C17 C21 C22 -148.7(5)
C12 N2 C25 C26 161.3(4)
Nb1 N2 C25 C26 -24.2(6)
C12 N2 C25 C24 -16.7(6)
Nb1 N2 C25 C24 157.8(3)
N2 C25 C26 C27 -10.8(8)
C24 C25 C26 C27 167.2(5)
C29 N3 C27 C26 -178.0(4)
Nb1 N3 C27 C26 6.2(6)
C29 N3 C27 C28 0.3(6)
Nb1 N3 C27 C28 -175.5(3)
C25 C26 C27 N3 19.1(8)
C25 C26 C27 C28 -159.2(5)
C27 N3 C29 C34 99.3(5)
Nb1 N3 C29 C34 -84.7(5)
C27 N3 C29 C30 -84.5(5)
Nb1 N3 C29 C30 91.4(5)
C34 C29 C30 C31 0.4(7)
N3 C29 C30 C31 -175.6(4)
C34 C29 C30 C35 -179.6(5)
N3 C29 C30 C35 4.4(7)
C29 C30 C31 C32 1.4(8)
C35 C30 C31 C32 -178.5(6)
C30 C31 C32 C33 -2.8(9)
C31 C32 C33 C34 2.4(9)
C32 C33 C34 C29 -0.6(8)
C32 C33 C34 C38 179.2(5)
C30 C29 C34 C33 -0.8(7)
N3 C29 C34 C33 175.3(4)
C30 C29 C34 C38 179.4(4)
N3 C29 C34 C38 -4.6(7)
C31 C30 C35 C36 66.5(7)
C29 C30 C35 C36 -113.5(6)
C31 C30 C35 C37 -56.4(7)
C29 C30 C35 C37 123.7(5)
C33 C34 C38 C39 -57.1(7)
C29 C34 C38 C39 122.8(6)
C33 C34 C38 C40 66.7(7)
C29 C34 C38 C40 -113.4(7)
